data_7160389
loop_
_publ_author_name
'Moriyama, Tetsuya'
'Kobayashi, Ryota'
'Chiba, Takayuki'
'Okada, Shuji'
'Yamakado, Ryohei'

_publ_section_title
;
 3-Keto-indazole derivatives exhibiting multi-coloured phosphorescence.
;
_journal_issue 20
_journal_name_full 'Organic &amp; biomolecular chemistry'
_journal_page_first 4902
_journal_page_last 4908
_journal_paper_doi 10.1039/d5ob00108k
_journal_volume 23
_journal_year 2025
_chemical_formula_moiety 'C52 H38 N6 O2'
_chemical_formula_sum 'C52 H38 N6 O2'
_chemical_formula_weight 778.88
_space_group_crystal_system triclinic
_space_group_IT_number 2
_space_group_name_Hall '-P 1'
_space_group_name_H-M_alt 'P -1'
_atom_sites_solution_hydrogens geom
_audit_creation_method SHELXL-2018/3
_audit_update_record
;
2025-02-12 deposited with the CCDC.	2025-02-24 downloaded from the CCDC.
;
_cell_angle_alpha 87.033(2)
_cell_angle_beta 87.389(2)
_cell_angle_gamma 84.729(2)
_cell_formula_units_Z 2
_cell_length_a 8.0437(2)
_cell_length_b 13.0080(3)
_cell_length_c 18.6634(4)
_cell_measurement_reflns_used 50330
_cell_measurement_temperature 150(2)
_cell_measurement_theta_max 30.148
_cell_measurement_theta_min 1.873
_cell_volume 1940.30(8)
_computing_cell_refinement 'CrysAlisPro 1.171.43.115a (Rigaku OD, 2024)'
_computing_data_collection 'CrysAlisPro 1.171.43.115a (Rigaku OD, 2024)'
_computing_data_reduction 'CrysAlisPro 1.171.43.115a (Rigaku OD, 2024)'
_computing_structure_refinement 'SHELXL-2018/3 (Sheldrick, 2018)'
_computing_structure_solution 'SHELXT 2018/2 (Sheldrick, 2018)'
_diffrn_ambient_temperature 150(2)
_diffrn_measured_fraction_theta_full 1.000
_diffrn_measured_fraction_theta_max 0.857
_diffrn_measurement_device_type 'XtaLAB Synergy, Single source at home/near, HyPix'
_diffrn_measurement_method \w
_diffrn_radiation_type MoK\a
_diffrn_radiation_wavelength 0.71073
_diffrn_reflns_av_R_equivalents 0.0534
_diffrn_reflns_av_unetI/netI 0.0402
_diffrn_reflns_Laue_measured_fraction_full 1.000
_diffrn_reflns_Laue_measured_fraction_max 0.857
_diffrn_reflns_limit_h_max 10
_diffrn_reflns_limit_h_min -11
_diffrn_reflns_limit_k_max 18
_diffrn_reflns_limit_k_min -18
_diffrn_reflns_limit_l_max 25
_diffrn_reflns_limit_l_min -25
_diffrn_reflns_number 50330
_diffrn_reflns_point_group_measured_fraction_full 1.000
_diffrn_reflns_point_group_measured_fraction_max 0.857
_diffrn_reflns_theta_full 25.242
_diffrn_reflns_theta_max 30.148
_diffrn_reflns_theta_min 1.873
_diffrn_source 'Rotating Anode'
_exptl_absorpt_coefficient_mu 0.083
_exptl_absorpt_correction_T_max 1.00000
_exptl_absorpt_correction_T_min 0.38776
_exptl_absorpt_correction_type multi-scan
_exptl_crystal_colour green
_exptl_crystal_density_diffrn 1.333
_exptl_crystal_description prism
_exptl_crystal_F_000 816
_exptl_crystal_size_max 0.50
_exptl_crystal_size_mid 0.50
_exptl_crystal_size_min 0.20
_refine_diff_density_max 0.260
_refine_diff_density_min -0.315
_refine_diff_density_rms 0.049
_refine_ls_extinction_method none
_refine_ls_goodness_of_fit_ref 1.065
_refine_ls_hydrogen_treatment constr
_refine_ls_matrix_type full
_refine_ls_number_parameters 541
_refine_ls_number_reflns 9852
_refine_ls_number_restraints 0
_refine_ls_restrained_S_all 1.065
_refine_ls_R_factor_all 0.0579
_refine_ls_R_factor_gt 0.0455
_refine_ls_shift/su_max 0.000
_refine_ls_shift/su_mean 0.000
_refine_ls_structure_factor_coef Fsqd
_refine_ls_weighting_details 'w=1/[\s^2^(Fo^2^)+(0.0567P)^2^+0.3795P] where P=(Fo^2^+2Fc^2^)/3'
_refine_ls_weighting_scheme calc
_refine_ls_wR_factor_gt 0.1137
_refine_ls_wR_factor_ref 0.1208
_reflns_Friedel_coverage 0.000
_reflns_number_gt 7968
_reflns_number_total 9852
_reflns_threshold_expression 'I > 2\s(I)'
_cod_data_source_file d5ob00108k2.cif
_cod_data_source_block exp_695_auto
_cod_depositor_comments 'Adding full bibliography for 7160389.cif.'
_cod_database_code 7160389
_shelx_shelxl_version_number 2018/3
_shelx_space_group_comment
;
The symmetry employed for this shelxl refinement is uniquely defined
by the following loop, which should always be used as a source of
symmetry information in preference to the above space-group names.
They are only intended as comments.
;

loop_
_space_group_symop_operation_xyz
'x, y, z'
'-x, -y, -z'

loop_
_atom_site_label
_atom_site_type_symbol
_atom_site_fract_x
_atom_site_fract_y
_atom_site_fract_z
_atom_site_U_iso_or_equiv
_atom_site_adp_type
_atom_site_occupancy
_atom_site_site_symmetry_order
_atom_site_calc_flag
_atom_site_refinement_flags_posn
_atom_site_refinement_flags_adp
_atom_site_refinement_flags_occupancy
_atom_site_disorder_assembly
_atom_site_disorder_group
O11 O 0.57741(11) 0.81597(6) 0.39748(5) 0.0276(2) Uani 1 1 d . . . . .
O41 O 0.80910(11) 0.29402(6) 0.52104(5) 0.0283(2) Uani 1 1 d . . . . .
N3 N 0.74170(13) 0.50321(8) 0.48821(5) 0.0258(2) Uani 1 1 d . . . . .
H3 H 0.763750 0.436047 0.495441 0.031 Uiso 1 1 calc R U . . .
N2 N 0.65298(13) 0.54656(8) 0.43389(5) 0.0242(2) Uani 1 1 d . . . . .
N18 N 0.18769(13) 0.63672(9) 0.15171(5) 0.0258(2) Uani 1 1 d . . . . .
N32 N 0.73402(14) 0.04202(8) 0.47592(6) 0.0299(2) Uani 1 1 d . . . . .
N48 N 1.06030(13) 0.00503(8) 0.78620(5) 0.0268(2) Uani 1 1 d . . . . .
N33 N 0.66196(15) 0.01698(8) 0.41674(6) 0.0316(2) Uani 1 1 d . . . . .
H33 H 0.648003 -0.046893 0.406563 0.038 Uiso 1 1 calc R U . . .
C9 C 0.73257(14) 0.67179(9) 0.50323(6) 0.0210(2) Uani 1 1 d . . . . .
C15 C 0.46809(14) 0.69362(9) 0.32898(6) 0.0201(2) Uani 1 1 d . . . . .
C19 C 0.25932(15) 0.66267(9) 0.08231(6) 0.0225(2) Uani 1 1 d . . . . .
C25 C 0.03966(14) 0.58651(9) 0.15885(6) 0.0221(2) Uani 1 1 d . . . . .
C1 C 0.64415(14) 0.64870(9) 0.44160(6) 0.0209(2) Uani 1 1 d . . . . .
C10 C 0.56276(14) 0.72370(9) 0.39025(6) 0.0206(2) Uani 1 1 d . . . . .
C31 C 0.73201(15) 0.14468(9) 0.47269(6) 0.0235(2) Uani 1 1 d . . . . .
C39 C 0.65638(15) 0.18778(9) 0.40835(6) 0.0225(2) Uani 1 1 d . . . . .
C45 C 0.86898(15) 0.14454(9) 0.59445(6) 0.0221(2) Uani 1 1 d . . . . .
C13 C 0.30734(15) 0.57983(9) 0.26770(6) 0.0233(2) Uani 1 1 d . . . . .
H13 H 0.261816 0.515210 0.265885 0.028 Uiso 1 1 calc R U . . .
C4 C 0.79428(15) 0.57442(9) 0.53117(6) 0.0231(2) Uani 1 1 d . . . . .
C14 C 0.39894(14) 0.59951(9) 0.32581(6) 0.0219(2) Uani 1 1 d . . . . .
H14 H 0.414792 0.548518 0.363780 0.026 Uiso 1 1 calc R U . . .
C12 C 0.28162(15) 0.65415(10) 0.21200(6) 0.0228(2) Uani 1 1 d . . . . .
C30 C -0.01689(16) 0.53697(10) 0.10129(7) 0.0266(3) Uani 1 1 d . . . . .
H30 H 0.046089 0.535963 0.056972 0.032 Uiso 1 1 calc R U . . .
C26 C -0.05637(15) 0.58717(10) 0.22331(7) 0.0260(3) Uani 1 1 d . . . . .
H26 H -0.021793 0.622105 0.262757 0.031 Uiso 1 1 calc R U . . .
C49 C 1.17647(15) 0.04872(10) 0.82867(6) 0.0241(2) Uani 1 1 d . . . . .
C55 C 0.99393(15) -0.08743(10) 0.81559(6) 0.0248(2) Uani 1 1 d . . . . .
C40 C 0.80286(15) 0.19996(9) 0.52909(6) 0.0223(2) Uani 1 1 d . . . . .
C16 C 0.44265(15) 0.76730(9) 0.27259(6) 0.0244(2) Uani 1 1 d . . . . .
H16 H 0.489516 0.831574 0.273842 0.029 Uiso 1 1 calc R U . . .
C42 C 0.99764(15) 0.05260(9) 0.72283(6) 0.0227(2) Uani 1 1 d . . . . .
C46 C 0.99983(15) 0.18441(9) 0.62716(6) 0.0246(2) Uani 1 1 d . . . . .
H46 H 1.044073 0.244838 0.606353 0.030 Uiso 1 1 calc R U . . .
C8 C 0.76931(15) 0.76076(10) 0.53691(6) 0.0255(3) Uani 1 1 d . . . . .
H8 H 0.727750 0.827685 0.519491 0.031 Uiso 1 1 calc R U . . .
C54 C 1.15910(16) 0.15217(10) 0.84501(7) 0.0278(3) Uani 1 1 d . . . . .
H54 H 1.067987 0.196492 0.827374 0.033 Uiso 1 1 calc R U . . .
C60 C 1.02953(16) -0.18044(10) 0.78249(7) 0.0280(3) Uani 1 1 d . . . . .
H60 H 1.099830 -0.183887 0.740220 0.034 Uiso 1 1 calc R U . . .
C38 C 0.61787(16) 0.28692(10) 0.37635(7) 0.0266(3) Uani 1 1 d . . . . .
H38 H 0.646618 0.346975 0.398061 0.032 Uiso 1 1 calc R U . . .
C34 C 0.61262(16) 0.10134(10) 0.37401(6) 0.0256(3) Uani 1 1 d . . . . .
C44 C 0.80328(15) 0.05736(9) 0.62712(6) 0.0246(2) Uani 1 1 d . . . . .
H44 H 0.715733 0.027721 0.605306 0.030 Uiso 1 1 calc R U . . .
C20 C 0.17166(16) 0.72936(10) 0.03388(7) 0.0277(3) Uani 1 1 d . . . . .
H20 H 0.061806 0.757892 0.046327 0.033 Uiso 1 1 calc R U . . .
C17 C 0.35030(16) 0.74799(10) 0.21502(6) 0.0258(3) Uani 1 1 d . . . . .
H17 H 0.333553 0.799147 0.177211 0.031 Uiso 1 1 calc R U . . .
C24 C 0.41892(16) 0.62174(10) 0.06340(7) 0.0281(3) Uani 1 1 d . . . . .
H24 H 0.479081 0.575879 0.096262 0.034 Uiso 1 1 calc R U . . .
C43 C 0.86404(15) 0.01366(9) 0.69079(6) 0.0251(3) Uani 1 1 d . . . . .
H43 H 0.814292 -0.043840 0.713242 0.030 Uiso 1 1 calc R U . . .
C7 C 0.86705(17) 0.74810(11) 0.59574(7) 0.0311(3) Uani 1 1 d . . . . .
H7 H 0.893268 0.807337 0.619173 0.037 Uiso 1 1 calc R U . . .
C5 C 0.89434(16) 0.56118(11) 0.59120(6) 0.0283(3) Uani 1 1 d . . . . .
H5 H 0.935568 0.494592 0.609383 0.034 Uiso 1 1 calc R U . . .
C50 C 1.30848(16) -0.01560(10) 0.85627(7) 0.0281(3) Uani 1 1 d . . . . .
H50 H 1.321678 -0.086487 0.845347 0.034 Uiso 1 1 calc R U . . .
C59 C 0.96183(18) -0.26812(10) 0.81153(7) 0.0326(3) Uani 1 1 d . . . . .
H59 H 0.985556 -0.331899 0.788919 0.039 Uiso 1 1 calc R U . . .
C47 C 1.06699(15) 0.13843(10) 0.68902(6) 0.0255(3) Uani 1 1 d . . . . .
H47 H 1.160237 0.165009 0.708676 0.031 Uiso 1 1 calc R U . . .
C53 C 1.27440(17) 0.19095(11) 0.88700(7) 0.0314(3) Uani 1 1 d . . . . .
H53 H 1.263614 0.262234 0.896835 0.038 Uiso 1 1 calc R U . . .
C22 C 0.40515(17) 0.71352(11) -0.05132(7) 0.0310(3) Uani 1 1 d . . . . .
H22 H 0.455011 0.731198 -0.096888 0.037 Uiso 1 1 calc R U . . .
C29 C -0.16436(17) 0.48919(11) 0.10828(7) 0.0318(3) Uani 1 1 d . . . . .
H29 H -0.202695 0.456926 0.068391 0.038 Uiso 1 1 calc R U . . .
C23 C 0.49213(17) 0.64705(11) -0.00320(7) 0.0314(3) Uani 1 1 d . . . . .
H23 H 0.602044 0.618660 -0.015701 0.038 Uiso 1 1 calc R U . . .
C52 C 1.40531(17) 0.12653(11) 0.91475(7) 0.0321(3) Uani 1 1 d . . . . .
H52 H 1.483533 0.153189 0.943881 0.038 Uiso 1 1 calc R U . . .
C27 C -0.20151(16) 0.53719(11) 0.22994(7) 0.0304(3) Uani 1 1 d . . . . .
H27 H -0.264243 0.536664 0.274316 0.036 Uiso 1 1 calc R U . . .
C51 C 1.42082(17) 0.02329(11) 0.89962(7) 0.0318(3) Uani 1 1 d . . . . .
H51 H 1.509223 -0.021493 0.919092 0.038 Uiso 1 1 calc R U . . .
C37 C 0.53721(17) 0.29408(11) 0.31257(7) 0.0316(3) Uani 1 1 d . . . . .
H37 H 0.509455 0.360451 0.290397 0.038 Uiso 1 1 calc R U . . .
C56 C 0.89263(17) -0.08294(11) 0.87763(7) 0.0320(3) Uani 1 1 d . . . . .
H56 H 0.868918 -0.019341 0.900472 0.038 Uiso 1 1 calc R U . . .
C35 C 0.53177(17) 0.10852(11) 0.30885(7) 0.0305(3) Uani 1 1 d . . . . .
H35 H 0.504046 0.048911 0.286284 0.037 Uiso 1 1 calc R U . . .
C21 C 0.24512(17) 0.75412(11) -0.03270(7) 0.0319(3) Uani 1 1 d . . . . .
H21 H 0.184822 0.799445 -0.065837 0.038 Uiso 1 1 calc R U . . .
C36 C 0.49470(17) 0.20638(11) 0.27931(7) 0.0332(3) Uani 1 1 d . . . . .
H36 H 0.438969 0.214887 0.235313 0.040 Uiso 1 1 calc R U . . .
C6 C 0.92924(17) 0.64935(11) 0.62210(7) 0.0320(3) Uani 1 1 d . . . . .
H6 H 0.997522 0.643793 0.662581 0.038 Uiso 1 1 calc R U . . .
C28 C -0.25587(16) 0.48807(11) 0.17256(8) 0.0328(3) Uani 1 1 d . . . . .
H28 H -0.355424 0.453832 0.177377 0.039 Uiso 1 1 calc R U . . .
C58 C 0.86009(17) -0.26367(11) 0.87309(8) 0.0353(3) Uani 1 1 d . . . . .
H58 H 0.813606 -0.324133 0.892556 0.042 Uiso 1 1 calc R U . . .
C57 C 0.82597(18) -0.17138(12) 0.90630(8) 0.0367(3) Uani 1 1 d . . . . .
H57 H 0.756701 -0.168427 0.948890 0.044 Uiso 1 1 calc R U . . .

loop_
_atom_site_aniso_label
_atom_site_aniso_U_11
_atom_site_aniso_U_22
_atom_site_aniso_U_33
_atom_site_aniso_U_23
_atom_site_aniso_U_13
_atom_site_aniso_U_12
O11 0.0353(5) 0.0177(4) 0.0309(5) -0.0021(3) -0.0091(4) -0.0038(3)
O41 0.0391(5) 0.0180(4) 0.0281(5) 0.0019(3) -0.0064(4) -0.0027(4)
N3 0.0314(6) 0.0181(5) 0.0278(5) 0.0031(4) -0.0065(4) -0.0014(4)
N2 0.0276(5) 0.0197(5) 0.0253(5) 0.0005(4) -0.0056(4) -0.0014(4)
N18 0.0269(5) 0.0344(6) 0.0174(5) 0.0018(4) -0.0037(4) -0.0103(4)
N32 0.0429(6) 0.0212(5) 0.0258(5) -0.0017(4) -0.0052(4) -0.0026(5)
N48 0.0334(6) 0.0246(5) 0.0233(5) 0.0045(4) -0.0085(4) -0.0066(4)
N33 0.0485(7) 0.0192(5) 0.0283(6) -0.0034(4) -0.0062(5) -0.0063(5)
C9 0.0227(6) 0.0217(6) 0.0186(5) 0.0001(4) -0.0005(4) -0.0026(4)
C15 0.0205(5) 0.0201(6) 0.0195(5) -0.0014(4) -0.0007(4) -0.0011(4)
C19 0.0261(6) 0.0246(6) 0.0181(5) -0.0002(4) -0.0034(4) -0.0082(5)
C25 0.0216(6) 0.0208(6) 0.0239(6) 0.0016(4) -0.0036(4) -0.0013(4)
C1 0.0227(6) 0.0192(6) 0.0212(6) -0.0011(4) -0.0018(4) -0.0032(4)
C10 0.0211(6) 0.0192(6) 0.0216(5) -0.0026(4) -0.0002(4) -0.0025(4)
C31 0.0284(6) 0.0201(6) 0.0219(6) -0.0001(4) -0.0017(4) -0.0013(5)
C39 0.0239(6) 0.0221(6) 0.0217(6) -0.0005(4) -0.0011(4) -0.0030(4)
C45 0.0263(6) 0.0192(6) 0.0205(5) 0.0002(4) -0.0030(4) -0.0004(4)
C13 0.0256(6) 0.0215(6) 0.0236(6) -0.0001(4) -0.0022(4) -0.0068(5)
C4 0.0245(6) 0.0242(6) 0.0206(6) 0.0003(4) -0.0002(4) -0.0039(5)
C14 0.0245(6) 0.0214(6) 0.0199(5) 0.0009(4) -0.0022(4) -0.0033(4)
C12 0.0229(6) 0.0273(6) 0.0184(5) -0.0003(4) -0.0023(4) -0.0035(5)
C30 0.0305(6) 0.0269(6) 0.0228(6) 0.0003(5) -0.0028(5) -0.0050(5)
C26 0.0255(6) 0.0275(6) 0.0246(6) -0.0010(5) -0.0022(5) -0.0002(5)
C49 0.0262(6) 0.0277(6) 0.0186(5) 0.0009(4) -0.0021(4) -0.0037(5)
C55 0.0264(6) 0.0247(6) 0.0232(6) 0.0042(5) -0.0069(4) -0.0022(5)
C40 0.0256(6) 0.0201(6) 0.0210(6) 0.0003(4) -0.0008(4) -0.0021(4)
C16 0.0293(6) 0.0200(6) 0.0247(6) 0.0006(4) -0.0033(5) -0.0056(5)
C42 0.0256(6) 0.0224(6) 0.0198(5) 0.0002(4) -0.0025(4) 0.0001(5)
C46 0.0303(6) 0.0210(6) 0.0228(6) 0.0017(4) -0.0012(5) -0.0050(5)
C8 0.0302(6) 0.0242(6) 0.0224(6) -0.0038(5) -0.0016(5) -0.0032(5)
C54 0.0298(6) 0.0266(6) 0.0263(6) 0.0000(5) -0.0036(5) 0.0011(5)
C60 0.0336(7) 0.0283(7) 0.0217(6) 0.0023(5) -0.0043(5) -0.0010(5)
C38 0.0318(7) 0.0222(6) 0.0261(6) -0.0002(5) -0.0040(5) -0.0029(5)
C34 0.0304(6) 0.0234(6) 0.0234(6) -0.0024(5) 0.0009(5) -0.0048(5)
C44 0.0273(6) 0.0219(6) 0.0252(6) 0.0006(5) -0.0059(5) -0.0034(5)
C20 0.0241(6) 0.0314(7) 0.0275(6) 0.0034(5) -0.0039(5) -0.0026(5)
C17 0.0327(7) 0.0240(6) 0.0211(6) 0.0049(4) -0.0048(5) -0.0059(5)
C24 0.0302(7) 0.0278(7) 0.0261(6) 0.0028(5) -0.0052(5) -0.0012(5)
C43 0.0299(6) 0.0207(6) 0.0250(6) 0.0035(5) -0.0035(5) -0.0051(5)
C7 0.0351(7) 0.0348(7) 0.0252(6) -0.0079(5) -0.0035(5) -0.0075(6)
C5 0.0293(6) 0.0329(7) 0.0220(6) 0.0049(5) -0.0030(5) -0.0017(5)
C50 0.0319(7) 0.0251(6) 0.0267(6) 0.0004(5) -0.0030(5) 0.0001(5)
C59 0.0412(8) 0.0248(7) 0.0321(7) 0.0017(5) -0.0092(6) -0.0019(5)
C47 0.0263(6) 0.0270(6) 0.0238(6) 0.0017(5) -0.0042(5) -0.0061(5)
C53 0.0377(7) 0.0287(7) 0.0284(7) -0.0051(5) -0.0023(5) -0.0039(5)
C22 0.0354(7) 0.0384(8) 0.0210(6) 0.0002(5) 0.0000(5) -0.0147(6)
C29 0.0344(7) 0.0309(7) 0.0315(7) 0.0017(5) -0.0093(5) -0.0092(5)
C23 0.0289(7) 0.0346(7) 0.0309(7) -0.0034(5) 0.0025(5) -0.0045(5)
C52 0.0306(7) 0.0399(8) 0.0274(6) -0.0033(5) -0.0048(5) -0.0092(6)
C27 0.0245(6) 0.0344(7) 0.0305(7) 0.0044(5) 0.0019(5) 0.0018(5)
C51 0.0279(7) 0.0364(7) 0.0306(7) 0.0033(5) -0.0069(5) 0.0004(5)
C37 0.0372(7) 0.0294(7) 0.0274(6) 0.0042(5) -0.0053(5) 0.0003(5)
C56 0.0328(7) 0.0315(7) 0.0303(7) 0.0001(5) -0.0008(5) 0.0030(5)
C35 0.0337(7) 0.0353(7) 0.0241(6) -0.0060(5) -0.0026(5) -0.0096(5)
C21 0.0337(7) 0.0370(7) 0.0254(6) 0.0092(5) -0.0077(5) -0.0087(6)
C36 0.0341(7) 0.0428(8) 0.0234(6) -0.0009(5) -0.0066(5) -0.0046(6)
C6 0.0325(7) 0.0435(8) 0.0207(6) -0.0011(5) -0.0061(5) -0.0044(6)
C28 0.0246(6) 0.0345(7) 0.0397(7) 0.0074(6) -0.0058(5) -0.0078(5)
C58 0.0334(7) 0.0318(7) 0.0406(8) 0.0128(6) -0.0060(6) -0.0072(6)
C57 0.0320(7) 0.0420(8) 0.0339(7) 0.0076(6) 0.0054(5) -0.0005(6)

loop_
_atom_type_symbol
_atom_type_description
_atom_type_scat_dispersion_real
_atom_type_scat_dispersion_imag
_atom_type_scat_source
C C 0.0033 0.0016 'International Tables Vol C Tables 4.2.6.8 and 6.1.1.4'
H H 0.0000 0.0000 'International Tables Vol C Tables 4.2.6.8 and 6.1.1.4'
N N 0.0061 0.0033 'International Tables Vol C Tables 4.2.6.8 and 6.1.1.4'
O O 0.0106 0.0060 'International Tables Vol C Tables 4.2.6.8 and 6.1.1.4'

loop_
_geom_angle_atom_site_label_1
_geom_angle_atom_site_label_2
_geom_angle_atom_site_label_3
_geom_angle
_geom_angle_site_symmetry_1
_geom_angle_site_symmetry_3
_geom_angle_publ_flag
N2 N3 C4 112.64(10) . . ?
N2 N3 H3 123.7 . . ?
C4 N3 H3 123.7 . . ?
N3 N2 C1 106.10(9) . . ?
C25 N18 C12 121.98(10) . . ?
C25 N18 C19 120.79(9) . . ?
C12 N18 C19 116.91(9) . . ?
C31 N32 N33 106.36(10) . . ?
C42 N48 C49 123.72(10) . . ?
C42 N48 C55 119.62(10) . . ?
C49 N48 C55 116.34(9) . . ?
N32 N33 C34 112.53(10) . . ?
N32 N33 H33 123.7 . . ?
C34 N33 H33 123.7 . . ?
C4 C9 C8 119.23(11) . . ?
C4 C9 C1 103.75(10) . . ?
C8 C9 C1 137.01(11) . . ?
C16 C15 C14 118.60(10) . . ?
C16 C15 C10 116.76(10) . . ?
C14 C15 C10 124.59(10) . . ?
C24 C19 C20 119.44(11) . . ?
C24 C19 N18 119.51(11) . . ?
C20 C19 N18 121.05(11) . . ?
C30 C25 C26 118.40(11) . . ?
C30 C25 N18 120.76(11) . . ?
C26 C25 N18 120.82(10) . . ?
N2 C1 C9 110.71(10) . . ?
N2 C1 C10 122.71(10) . . ?
C9 C1 C10 126.48(10) . . ?
O11 C10 C1 117.81(10) . . ?
O11 C10 C15 118.88(10) . . ?
C1 C10 C15 123.28(10) . . ?
N32 C31 C39 110.61(10) . . ?
N32 C31 C40 121.57(11) . . ?
C39 C31 C40 127.81(11) . . ?
C34 C39 C38 119.02(11) . . ?
C34 C39 C31 103.98(10) . . ?
C38 C39 C31 136.98(11) . . ?
C46 C45 C44 117.99(10) . . ?
C46 C45 C40 118.05(10) . . ?
C44 C45 C40 123.90(11) . . ?
C14 C13 C12 120.41(11) . . ?
C14 C13 H13 119.8 . . ?
C12 C13 H13 119.8 . . ?
N3 C4 C9 106.79(10) . . ?
N3 C4 C5 130.34(12) . . ?
C9 C4 C5 122.85(11) . . ?
C13 C14 C15 120.53(11) . . ?
C13 C14 H14 119.7 . . ?
C15 C14 H14 119.7 . . ?
C17 C12 C13 119.19(11) . . ?
C17 C12 N18 118.90(11) . . ?
C13 C12 N18 121.90(11) . . ?
C29 C30 C25 120.49(12) . . ?
C29 C30 H30 119.8 . . ?
C25 C30 H30 119.8 . . ?
C27 C26 C25 120.42(12) . . ?
C27 C26 H26 119.8 . . ?
C25 C26 H26 119.8 . . ?
C54 C49 C50 119.16(11) . . ?
C54 C49 N48 122.22(11) . . ?
C50 C49 N48 118.59(11) . . ?
C60 C55 C56 120.08(12) . . ?
C60 C55 N48 120.76(11) . . ?
C56 C55 N48 119.16(12) . . ?
O41 C40 C31 119.04(10) . . ?
O41 C40 C45 119.64(10) . . ?
C31 C40 C45 121.31(10) . . ?
C17 C16 C15 120.85(11) . . ?
C17 C16 H16 119.6 . . ?
C15 C16 H16 119.6 . . ?
N48 C42 C47 121.74(11) . . ?
N48 C42 C43 120.08(11) . . ?
C47 C42 C43 118.16(11) . . ?
C47 C46 C45 121.77(11) . . ?
C47 C46 H46 119.1 . . ?
C45 C46 H46 119.1 . . ?
C7 C8 C9 118.07(12) . . ?
C7 C8 H8 121.0 . . ?
C9 C8 H8 121.0 . . ?
C53 C54 C49 120.15(12) . . ?
C53 C54 H54 119.9 . . ?
C49 C54 H54 119.9 . . ?
C59 C60 C55 119.48(12) . . ?
C59 C60 H60 120.3 . . ?
C55 C60 H60 120.3 . . ?
C37 C38 C39 117.85(12) . . ?
C37 C38 H38 121.1 . . ?
C39 C38 H38 121.1 . . ?
N33 C34 C35 130.33(12) . . ?
N33 C34 C39 106.52(11) . . ?
C35 C34 C39 123.15(12) . . ?
C43 C44 C45 120.75(11) . . ?
C43 C44 H44 119.6 . . ?
C45 C44 H44 119.6 . . ?
C21 C20 C19 119.76(12) . . ?
C21 C20 H20 120.1 . . ?
C19 C20 H20 120.1 . . ?
C16 C17 C12 120.41(11) . . ?
C16 C17 H17 119.8 . . ?
C12 C17 H17 119.8 . . ?
C19 C24 C23 120.58(12) . . ?
C19 C24 H24 119.7 . . ?
C23 C24 H24 119.7 . . ?
C44 C43 C42 121.15(11) . . ?
C44 C43 H43 119.4 . . ?
C42 C43 H43 119.4 . . ?
C8 C7 C6 121.49(12) . . ?
C8 C7 H7 119.3 . . ?
C6 C7 H7 119.3 . . ?
C6 C5 C4 116.36(12) . . ?
C6 C5 H5 121.8 . . ?
C4 C5 H5 121.8 . . ?
C51 C50 C49 120.27(12) . . ?
C51 C50 H50 119.9 . . ?
C49 C50 H50 119.9 . . ?
C58 C59 C60 120.52(13) . . ?
C58 C59 H59 119.7 . . ?
C60 C59 H59 119.7 . . ?
C46 C47 C42 120.06(11) . . ?
C46 C47 H47 120.0 . . ?
C42 C47 H47 120.0 . . ?
C54 C53 C52 120.53(12) . . ?
C54 C53 H53 119.7 . . ?
C52 C53 H53 119.7 . . ?
C21 C22 C23 119.53(12) . . ?
C21 C22 H22 120.2 . . ?
C23 C22 H22 120.2 . . ?
C28 C29 C30 120.64(12) . . ?
C28 C29 H29 119.7 . . ?
C30 C29 H29 119.7 . . ?
C22 C23 C24 120.00(12) . . ?
C22 C23 H23 120.0 . . ?
C24 C23 H23 120.0 . . ?
C51 C52 C53 119.31(12) . . ?
C51 C52 H52 120.3 . . ?
C53 C52 H52 120.3 . . ?
C28 C27 C26 120.58(12) . . ?
C28 C27 H27 119.7 . . ?
C26 C27 H27 119.7 . . ?
C52 C51 C50 120.53(12) . . ?
C52 C51 H51 119.7 . . ?
C50 C51 H51 119.7 . . ?
C38 C37 C36 122.02(12) . . ?
C38 C37 H37 119.0 . . ?
C36 C37 H37 119.0 . . ?
C57 C56 C55 119.88(13) . . ?
C57 C56 H56 120.1 . . ?
C55 C56 H56 120.1 . . ?
C36 C35 C34 116.40(12) . . ?
C36 C35 H35 121.8 . . ?
C34 C35 H35 121.8 . . ?
C22 C21 C20 120.68(12) . . ?
C22 C21 H21 119.7 . . ?
C20 C21 H21 119.7 . . ?
C35 C36 C37 121.55(12) . . ?
C35 C36 H36 119.2 . . ?
C37 C36 H36 119.2 . . ?
C5 C6 C7 121.98(12) . . ?
C5 C6 H6 119.0 . . ?
C7 C6 H6 119.0 . . ?
C29 C28 C27 119.43(12) . . ?
C29 C28 H28 120.3 . . ?
C27 C28 H28 120.3 . . ?
C57 C58 C59 119.95(13) . . ?
C57 C58 H58 120.0 . . ?
C59 C58 H58 120.0 . . ?
C58 C57 C56 120.08(13) . . ?
C58 C57 H57 120.0 . . ?
C56 C57 H57 120.0 . . ?

loop_
_geom_bond_atom_site_label_1
_geom_bond_atom_site_label_2
_geom_bond_distance
_geom_bond_site_symmetry_2
_geom_bond_publ_flag
O11 C10 1.2316(14) . ?
O41 C40 1.2303(14) . ?
N3 N2 1.3370(14) . ?
N3 C4 1.3637(15) . ?
N3 H3 0.8800 . ?
N2 C1 1.3389(15) . ?
N18 C25 1.4077(15) . ?
N18 C12 1.4227(14) . ?
N18 C19 1.4303(15) . ?
N32 C31 1.3323(16) . ?
N32 N33 1.3388(15) . ?
N48 C42 1.3988(15) . ?
N48 C49 1.4269(15) . ?
N48 C55 1.4338(16) . ?
N33 C34 1.3623(16) . ?
N33 H33 0.8800 . ?
C9 C4 1.4008(16) . ?
C9 C8 1.4060(16) . ?
C9 C1 1.4383(15) . ?
C15 C16 1.3954(16) . ?
C15 C14 1.3954(16) . ?
C15 C10 1.4903(15) . ?
C19 C24 1.3816(18) . ?
C19 C20 1.3897(17) . ?
C25 C30 1.3951(16) . ?
C25 C26 1.3997(17) . ?
C1 C10 1.4635(16) . ?
C31 C39 1.4355(16) . ?
C31 C40 1.4690(16) . ?
C39 C34 1.4025(16) . ?
C39 C38 1.4069(17) . ?
C45 C46 1.3932(17) . ?
C45 C44 1.3951(17) . ?
C45 C40 1.4794(16) . ?
C13 C14 1.3858(16) . ?
C13 C12 1.3917(17) . ?
C13 H13 0.9500 . ?
C4 C5 1.4035(16) . ?
C14 H14 0.9500 . ?
C12 C17 1.3900(17) . ?
C30 C29 1.3869(18) . ?
C30 H30 0.9500 . ?
C26 C27 1.3852(18) . ?
C26 H26 0.9500 . ?
C49 C54 1.3883(18) . ?
C49 C50 1.3910(17) . ?
C55 C60 1.3873(18) . ?
C55 C56 1.3859(18) . ?
C16 C17 1.3799(16) . ?
C16 H16 0.9500 . ?
C42 C47 1.4019(17) . ?
C42 C43 1.3996(17) . ?
C46 C47 1.3816(17) . ?
C46 H46 0.9500 . ?
C8 C7 1.3736(17) . ?
C8 H8 0.9500 . ?
C54 C53 1.3863(18) . ?
C54 H54 0.9500 . ?
C60 C59 1.3837(19) . ?
C60 H60 0.9500 . ?
C38 C37 1.3763(17) . ?
C38 H38 0.9500 . ?
C34 C35 1.3998(17) . ?
C44 C43 1.3804(16) . ?
C44 H44 0.9500 . ?
C20 C21 1.3868(18) . ?
C20 H20 0.9500 . ?
C17 H17 0.9500 . ?
C24 C23 1.3881(18) . ?
C24 H24 0.9500 . ?
C43 H43 0.9500 . ?
C7 C6 1.408(2) . ?
C7 H7 0.9500 . ?
C5 C6 1.3671(19) . ?
C5 H5 0.9500 . ?
C50 C51 1.3857(18) . ?
C50 H50 0.9500 . ?
C59 C58 1.380(2) . ?
C59 H59 0.9500 . ?
C47 H47 0.9500 . ?
C53 C52 1.3863(19) . ?
C53 H53 0.9500 . ?
C22 C21 1.382(2) . ?
C22 C23 1.3819(19) . ?
C22 H22 0.9500 . ?
C29 C28 1.379(2) . ?
C29 H29 0.9500 . ?
C23 H23 0.9500 . ?
C52 C51 1.380(2) . ?
C52 H52 0.9500 . ?
C27 C28 1.3825(19) . ?
C27 H27 0.9500 . ?
C51 H51 0.9500 . ?
C37 C36 1.403(2) . ?
C37 H37 0.9500 . ?
C56 C57 1.386(2) . ?
C56 H56 0.9500 . ?
C35 C36 1.373(2) . ?
C35 H35 0.9500 . ?
C21 H21 0.9500 . ?
C36 H36 0.9500 . ?
C6 H6 0.9500 . ?
C28 H28 0.9500 . ?
C58 C57 1.379(2) . ?
C58 H58 0.9500 . ?
C57 H57 0.9500 . ?

loop_
_geom_torsion_atom_site_label_1
_geom_torsion_atom_site_label_2
_geom_torsion_atom_site_label_3
_geom_torsion_atom_site_label_4
_geom_torsion
_geom_torsion_site_symmetry_1
_geom_torsion_site_symmetry_2
_geom_torsion_site_symmetry_3
_geom_torsion_site_symmetry_4
_geom_torsion_publ_flag
C4 N3 N2 C1 -0.99(13) . . . . ?
C31 N32 N33 C34 0.25(15) . . . . ?
C25 N18 C19 C24 -119.74(13) . . . . ?
C12 N18 C19 C24 53.92(16) . . . . ?
C25 N18 C19 C20 61.01(16) . . . . ?
C12 N18 C19 C20 -125.33(13) . . . . ?
C12 N18 C25 C30 -156.41(12) . . . . ?
C19 N18 C25 C30 16.93(18) . . . . ?
C12 N18 C25 C26 25.11(17) . . . . ?
C19 N18 C25 C26 -161.56(11) . . . . ?
N3 N2 C1 C9 0.58(13) . . . . ?
N3 N2 C1 C10 177.15(10) . . . . ?
C4 C9 C1 N2 0.01(13) . . . . ?
C8 C9 C1 N2 178.54(13) . . . . ?
C4 C9 C1 C10 -176.41(11) . . . . ?
C8 C9 C1 C10 2.1(2) . . . . ?
N2 C1 C10 O11 -171.94(11) . . . . ?
C9 C1 C10 O11 4.07(18) . . . . ?
N2 C1 C10 C15 6.23(18) . . . . ?
C9 C1 C10 C15 -177.75(11) . . . . ?
C16 C15 C10 O11 17.70(16) . . . . ?
C14 C15 C10 O11 -159.74(11) . . . . ?
C16 C15 C10 C1 -160.46(11) . . . . ?
C14 C15 C10 C1 22.10(17) . . . . ?
N33 N32 C31 C39 -0.42(14) . . . . ?
N33 N32 C31 C40 -179.49(11) . . . . ?
N32 C31 C39 C34 0.43(14) . . . . ?
C40 C31 C39 C34 179.43(12) . . . . ?
N32 C31 C39 C38 179.05(14) . . . . ?
C40 C31 C39 C38 -2.0(2) . . . . ?
N2 N3 C4 C9 1.01(14) . . . . ?
N2 N3 C4 C5 -177.25(12) . . . . ?
C8 C9 C4 N3 -179.43(10) . . . . ?
C1 C9 C4 N3 -0.58(13) . . . . ?
C8 C9 C4 C5 -1.01(18) . . . . ?
C1 C9 C4 C5 177.84(11) . . . . ?
C12 C13 C14 C15 -0.64(18) . . . . ?
C16 C15 C14 C13 0.14(17) . . . . ?
C10 C15 C14 C13 177.54(11) . . . . ?
C14 C13 C12 C17 0.62(18) . . . . ?
C14 C13 C12 N18 -179.74(11) . . . . ?
C25 N18 C12 C17 -139.60(12) . . . . ?
C19 N18 C12 C17 46.82(16) . . . . ?
C25 N18 C12 C13 40.76(17) . . . . ?
C19 N18 C12 C13 -132.82(12) . . . . ?
C26 C25 C30 C29 -0.35(18) . . . . ?
N18 C25 C30 C29 -178.87(12) . . . . ?
C30 C25 C26 C27 1.75(18) . . . . ?
N18 C25 C26 C27 -179.73(11) . . . . ?
C42 N48 C49 C54 44.50(18) . . . . ?
C55 N48 C49 C54 -128.92(13) . . . . ?
C42 N48 C49 C50 -137.48(12) . . . . ?
C55 N48 C49 C50 49.10(16) . . . . ?
C42 N48 C55 C60 71.76(15) . . . . ?
C49 N48 C55 C60 -114.53(13) . . . . ?
C42 N48 C55 C56 -107.97(13) . . . . ?
C49 N48 C55 C56 65.73(15) . . . . ?
N32 C31 C40 O41 174.68(12) . . . . ?
C39 C31 C40 O41 -4.23(19) . . . . ?
N32 C31 C40 C45 -4.31(18) . . . . ?
C39 C31 C40 C45 176.79(11) . . . . ?
C46 C45 C40 O41 -29.52(17) . . . . ?
C44 C45 C40 O41 147.51(12) . . . . ?
C46 C45 C40 C31 149.45(12) . . . . ?
C44 C45 C40 C31 -33.52(17) . . . . ?
C14 C15 C16 C17 0.38(18) . . . . ?
C10 C15 C16 C17 -177.22(11) . . . . ?
C49 N48 C42 C47 11.76(18) . . . . ?
C55 N48 C42 C47 -175.03(11) . . . . ?
C49 N48 C42 C43 -169.32(11) . . . . ?
C55 N48 C42 C43 3.89(17) . . . . ?
C44 C45 C46 C47 1.69(18) . . . . ?
C40 C45 C46 C47 178.89(11) . . . . ?
C4 C9 C8 C7 0.89(17) . . . . ?
C1 C9 C8 C7 -177.47(13) . . . . ?
C50 C49 C54 C53 1.44(19) . . . . ?
N48 C49 C54 C53 179.45(12) . . . . ?
C56 C55 C60 C59 0.63(18) . . . . ?
N48 C55 C60 C59 -179.11(11) . . . . ?
C34 C39 C38 C37 0.49(18) . . . . ?
C31 C39 C38 C37 -177.98(14) . . . . ?
N32 N33 C34 C35 -179.09(13) . . . . ?
N32 N33 C34 C39 0.02(15) . . . . ?
C38 C39 C34 N33 -179.18(11) . . . . ?
C31 C39 C34 N33 -0.26(13) . . . . ?
C38 C39 C34 C35 0.01(19) . . . . ?
C31 C39 C34 C35 178.93(12) . . . . ?
C46 C45 C44 C43 1.44(18) . . . . ?
C40 C45 C44 C43 -175.59(11) . . . . ?
C24 C19 C20 C21 -0.05(19) . . . . ?
N18 C19 C20 C21 179.20(11) . . . . ?
C15 C16 C17 C12 -0.41(19) . . . . ?
C13 C12 C17 C16 -0.10(18) . . . . ?
N18 C12 C17 C16 -179.75(11) . . . . ?
C20 C19 C24 C23 0.28(19) . . . . ?
N18 C19 C24 C23 -178.98(11) . . . . ?
C45 C44 C43 C42 -2.75(19) . . . . ?
N48 C42 C43 C44 -178.05(11) . . . . ?
C47 C42 C43 C44 0.91(18) . . . . ?
C9 C8 C7 C6 -0.06(19) . . . . ?
N3 C4 C5 C6 178.26(12) . . . . ?
C9 C4 C5 C6 0.24(18) . . . . ?
C54 C49 C50 C51 0.13(19) . . . . ?
N48 C49 C50 C51 -177.96(12) . . . . ?
C55 C60 C59 C58 -0.24(19) . . . . ?
C45 C46 C47 C42 -3.52(19) . . . . ?
N48 C42 C47 C46 -178.89(11) . . . . ?
C43 C42 C47 C46 2.17(18) . . . . ?
C49 C54 C53 C52 -1.8(2) . . . . ?
C25 C30 C29 C28 -1.3(2) . . . . ?
C21 C22 C23 C24 -0.2(2) . . . . ?
C19 C24 C23 C22 -0.2(2) . . . . ?
C54 C53 C52 C51 0.6(2) . . . . ?
C25 C26 C27 C28 -1.56(19) . . . . ?
C53 C52 C51 C50 1.0(2) . . . . ?
C49 C50 C51 C52 -1.3(2) . . . . ?
C39 C38 C37 C36 -0.5(2) . . . . ?
C60 C55 C56 C57 -0.44(19) . . . . ?
N48 C55 C56 C57 179.29(12) . . . . ?
N33 C34 C35 C36 178.46(13) . . . . ?
C39 C34 C35 C36 -0.53(19) . . . . ?
C23 C22 C21 C20 0.4(2) . . . . ?
C19 C20 C21 C22 -0.3(2) . . . . ?
C34 C35 C36 C37 0.5(2) . . . . ?
C38 C37 C36 C35 0.0(2) . . . . ?
C4 C5 C6 C7 0.63(19) . . . . ?
C8 C7 C6 C5 -0.7(2) . . . . ?
C30 C29 C28 C27 1.5(2) . . . . ?
C26 C27 C28 C29 -0.1(2) . . . . ?
C60 C59 C58 C57 -0.3(2) . . . . ?
C59 C58 C57 C56 0.5(2) . . . . ?
C55 C56 C57 C58 -0.1(2) . . . . ?
